data_1569677
loop_
_publ_author_name
'Young, Rosemary J.'
'Huxley, Michael T.'
'Wu, Lingjun'
'Hart, Jack'
'O'Shea, James'
'Doonan, Christian J.'
'Champness, Neil R.'
'Sumby, Christopher J.'

_publ_section_title
;
 Studying manganese carbonyl photochemistry in a permanently porous
 metal-organic framework.
;
_journal_issue 35
_journal_name_full 'Chemical science'
_journal_page_first 9409
_journal_page_last 9417
_journal_paper_doi 10.1039/d3sc03553k
_journal_volume 14
_journal_year 2023
_chemical_formula_moiety 'C40.3 H38.6 Br0.275 Mn1.85 N6 O6.7, C4 H8 O, 0.075(Br)'
_chemical_formula_sum 'C44.3 H43.6 Br0.35 Mn1.85 N6 O7.7'
_chemical_formula_weight 912.86
_space_group_crystal_system monoclinic
_space_group_IT_number 11
_space_group_name_Hall '-P 2yb'
_space_group_name_H-M_alt 'P 1 21/m 1'
_atom_sites_solution_hydrogens geom
_atom_sites_solution_primary direct
_audit_creation_date 2022-10-31
_audit_creation_method
;
Olex2 1.3
(compiled 2020.11.12 svn.r5f609507 for OlexSys, GUI svn.r6408)
;
_audit_update_record
;
2022-11-11 deposited with the CCDC.	2023-08-15 downloaded from the CCDC.
;
_cell_angle_alpha 90
_cell_angle_beta 93.82(3)
_cell_angle_gamma 90
_cell_formula_units_Z 4
_cell_length_a 12.338(3)
_cell_length_b 32.702(7)
_cell_length_c 13.010(3)
_cell_measurement_reflns_used 78054
_cell_measurement_temperature 100(2)
_cell_measurement_theta_max 27.499
_cell_measurement_theta_min 1.245
_cell_volume 5238(2)
_computing_cell_refinement 'AS QEGUI'
_computing_data_collection 'XDS (Kabsch, 2010)'
_computing_data_reduction 'XDS (Kabsch, 2010)'
_computing_molecular_graphics 'Olex2 1.3 (Dolomanov et al., 2009)'
_computing_publication_material 'Olex2 1.3 (Dolomanov et al., 2009)'
_computing_structure_refinement 'SHELXL 2018/3 (Sheldrick, 2015)'
_computing_structure_solution 'SHELXS  (Sheldrick, 2008)'
_diffrn_ambient_temperature 100(2)
_diffrn_detector_area_resol_mean '13.3 (Dectris Eiger detectors)'
_diffrn_measured_fraction_theta_full 0.996
_diffrn_measured_fraction_theta_max 0.995
_diffrn_measurement_device_type
;
N. P. Cowieson, D. Aragao, M. Clift, D. J. Ericsson, C. Gee, 
S. J. Harrop, N. Mudie, S. Panjikar, J. R. Price, A. Riboldi-
Tunnicliffe, R. Williamson and T. Caradoc-Davies, MX1: a 
bending-magnet crystallography beamline serving both chemical 
and macromolecular crystallography communities at the 
Australian Synchrotron, J. Synchrotron Rad. (2015). 22, 187-190.
;
_diffrn_measurement_method 'Omega Scan'
_diffrn_radiation_monochromator 'Silicon Double Crystal'
_diffrn_radiation_type Synchrotron
_diffrn_radiation_wavelength 0.71073
_diffrn_reflns_av_R_equivalents 0.0546
_diffrn_reflns_av_unetI/netI 0.0315
_diffrn_reflns_Laue_measured_fraction_full 0.996
_diffrn_reflns_Laue_measured_fraction_max 0.995
_diffrn_reflns_limit_h_max 16
_diffrn_reflns_limit_h_min -16
_diffrn_reflns_limit_k_max 42
_diffrn_reflns_limit_k_min -42
_diffrn_reflns_limit_l_max 16
_diffrn_reflns_limit_l_min -16
_diffrn_reflns_number 78054
_diffrn_reflns_point_group_measured_fraction_full 0.996
_diffrn_reflns_point_group_measured_fraction_max 0.995
_diffrn_reflns_theta_full 27.000
_diffrn_reflns_theta_max 27.499
_diffrn_reflns_theta_min 1.245
_diffrn_source 'MX1 Beamline Australian Synchrotron'
_exptl_absorpt_coefficient_mu 0.763
_exptl_absorpt_correction_type multi-scan
_exptl_absorpt_process_details 'XDS (Kabsch, 2010)'
_exptl_crystal_colour 'clear colourless'
_exptl_crystal_colour_lustre clear
_exptl_crystal_colour_primary colourless
_exptl_crystal_density_diffrn 1.158
_exptl_crystal_description plate
_exptl_crystal_F_000 1886
_exptl_crystal_preparation 'Photolysis led to lightening of the crystal'
_exptl_crystal_size_max 0.18
_exptl_crystal_size_mid 0.03
_exptl_crystal_size_min 0.01
_refine_diff_density_max 2.522
_refine_diff_density_min -1.387
_refine_diff_density_rms 0.146
_refine_ls_extinction_method none
_refine_ls_goodness_of_fit_ref 1.404
_refine_ls_hydrogen_treatment constr
_refine_ls_matrix_type full
_refine_ls_number_parameters 580
_refine_ls_number_reflns 12158
_refine_ls_number_restraints 201
_refine_ls_restrained_S_all 1.414
_refine_ls_R_factor_all 0.1378
_refine_ls_R_factor_gt 0.1121
_refine_ls_shift/su_max 0.000
_refine_ls_shift/su_mean 0.000
_refine_ls_structure_factor_coef Fsqd
_refine_ls_weighting_details 'w=1/[\s^2^(Fo^2^)+(0.2000P)^2^] where P=(Fo^2^+2Fc^2^)/3'
_refine_ls_weighting_scheme calc
_refine_ls_wR_factor_gt 0.3294
_refine_ls_wR_factor_ref 0.3533
_reflns_Friedel_coverage 0.000
_reflns_number_gt 8555
_reflns_number_total 12158
_reflns_threshold_expression 'I > 2\s(I)'
_cod_data_source_file d3sc03553k2.cif
_cod_data_source_block e190
_cod_depositor_comments
;
The following automatic conversions were performed:

data item '_exptl_absorpt_correction_type' value 'Multi-Scan' was
changed to 'multi-scan' in accordance with the
/home/data/users/saulius/crontab/automatic-downloads/rss-feeds/RSC/lib/dictionaries/cif_core.dic
dictionary named 'cif_core.dic' version 2.4.2 last updated on
2011-04-26.

Automatic conversion script
Id: cif_fix_values 8170 2020-07-09 18:12:32Z antanas 

 Adding full bibliography for 1569673--1569679.cif.
;
_cod_original_cell_volume 5237.6(18)
_cod_original_formula_sum 'C44.30 H43.60 Br0.35 Mn1.85 N6 O7.70'
_cod_database_code 1569677
_shelx_shelxl_version_number 2018/3
_shelx_space_group_comment
;
The symmetry employed for this shelxl refinement is uniquely defined
by the following loop, which should always be used as a source of
symmetry information in preference to the above space-group names.
They are only intended as comments.
;
_shelx_estimated_absorpt_t_max 0.992
_shelx_estimated_absorpt_t_min 0.875
_diffrn_measurement_detector_type 'Dectris Eiger2 9M'
_olex2_refinement_description
;
1. Fixed Uiso
 At 1.2 times of:
  All C(H) groups, All C(H,H) groups
 At 1.5 times of:
  All C(H,H,H) groups
2. Restrained distances
 Br2-Mn3
 2.6 with sigma of 0.02
 Br1-Mn3B
 2.65 with sigma of 0.02
 Mn3-N61
 -2.2 with sigma of 0.02
 C63-C66
 1.5 with sigma of 0.02
 C65-C67
 1.5 with sigma of 0.02
 N61-N62
 1.35 with sigma of 0.02
3. Restrained planarity
 C71, C72, C73, C74, C75, C76
 with sigma of 0.1
4. Uiso/Uaniso restraints and constraints
O81 \\sim C82 \\sim C83 \\sim C84 \\sim C85: within 2A with sigma of 0.04 and
sigma for terminal atoms of 0.08 within 2A
C71 \\sim C72 \\sim C73 \\sim C74 \\sim C75 \\sim C76: within 2A with sigma of
0.04 and sigma for terminal atoms of 0.08 within 2A
O2 \\sim C3 \\sim C4 \\sim C5 \\sim C6: within 2A with sigma of 0.04 and sigma
for terminal atoms of 0.08 within 2A
5. Rigid body (RIGU) restrains
 O81, C82, C83, C84, C85
 with sigma for 1-2 distances of 0.004 and sigma for 1-3 distances of 0.004
 C71, C72, C73, C74, C75, C76
 with sigma for 1-2 distances of 0.004 and sigma for 1-3 distances of 0.004
 O2, C3, C4, C5, C6
 with sigma for 1-2 distances of 0.004 and sigma for 1-3 distances of 0.004
6. Same fragment restrains
{O81, C82, C83, C84, C85} sigma for 1-2: 0.02, 1-3: 0.04
as in
{Br10, Mn3B, O2, C3, C4}
7. Others
 Fixed Sof: Br1(0.165) Br2(0.11) Mn3(0.175) Br10(0.075) Mn3B(0.175) O2(0.7)
 C3(0.7) H3A(0.7) H3B(0.7) C4(0.7) H4A(0.7) H4B(0.7) C5(0.7) H5A(0.7) H5B(0.7)
 C6(0.7) H6A(0.7) H6B(0.7)
8.a Free rotating group:
 O2(C3,C4,C5,C6)
8.b Secondary CH2 refined with riding coordinates:
 C1(H1A,H1B), C51(H51A,H51B), C82(H82A,H82B), C83(H83A,H83B), C84(H84A,H84B),
 C85(H85A,H85B), C3(H3A,H3B), C4(H4A,H4B), C5(H5A,H5B), C6(H6A,H6B)
8.c Aromatic/amide H refined with riding coordinates:
 C22(H22), C23(H23), C25(H25), C26(H26), C42(H42), C43(H43), C45(H45),
 C46(H46), C72(H72), C73(H73), C75(H75), C76(H76)
8.d Idealised Me refined as rotating group:
 C16(H16A,H16B,H16C), C17(H17A,H17B,H17C), C36(H36A,H36B,H36C), C37(H37A,H37B,
 H37C), C66(H66A,H66B,H66C), C67(H67A,H67B,H67C)
;
_smtbx_masks_special_details
;
A solvent mask was calculated and 280 electrons were 
found in a volume of 1134\%A^3^ in 1 void per unit cell. 
This is consistent with the presence of 
0.875[C4H8O] per Asymmetric Unit 
which account for 280 electrons 
per unit cell.
;
_smtbx_masks_void_probe_radius 1.2
_smtbx_masks_void_truncation_radius 1.2
_olex2_submission_special_instructions 'No special instructions were received'

loop_
_space_group_symop_operation_xyz
'x, y, z'
'-x, y+1/2, -z'
'-x, -y, -z'
'x, -y-1/2, z'

loop_
_atom_site_label
_atom_site_type_symbol
_atom_site_fract_x
_atom_site_fract_y
_atom_site_fract_z
_atom_site_U_iso_or_equiv
_atom_site_adp_type
_atom_site_occupancy
_atom_site_site_symmetry_order
_atom_site_calc_flag
_atom_site_refinement_flags_posn
_atom_site_refinement_flags_adp
_atom_site_refinement_flags_occupancy
_atom_site_disorder_assembly
_atom_site_disorder_group
Mn1 Mn 0.500000 0.000000 0.500000 0.0401(3) Uani 1 2 d S . P . .
Br1 Br 1.1869(4) -0.250000 0.4800(4) 0.1235(15) Uani 0.33 2 d DS T P A 2
C1 C 0.7841(4) 0.15378(15) 0.7199(3) 0.0438(10) Uani 1 1 d . . . . .
H1A H 0.802214 0.180199 0.754032 0.053 Uiso 1 1 calc R U . . .
H1B H 0.725162 0.158709 0.665943 0.053 Uiso 1 1 calc R U . . .
Mn2 Mn 0.70839(5) 0.07004(2) 0.59028(4) 0.0380(2) Uani 1 1 d . . . . .
Br2 Br 1.3474(5) -0.250000 0.9174(6) 0.129(2) Uani 0.22 2 d DS T P B 1
Mn3 Mn 1.2470(6) -0.250000 0.7364(5) 0.1009(18) Uani 0.35 2 d DS T P B 1
N11 N 0.7467(3) 0.12529(12) 0.7950(2) 0.0428(8) Uani 1 1 d . . . . .
N12 N 0.6992(3) 0.08990(13) 0.7613(3) 0.0442(9) Uani 1 1 d . . . . .
C13 C 0.6717(4) 0.06996(16) 0.8451(3) 0.0468(11) Uani 1 1 d . . . . .
C14 C 0.7032(4) 0.09276(17) 0.9347(3) 0.0490(11) Uani 1 1 d . . . . .
C15 C 0.7514(4) 0.12790(17) 0.9001(3) 0.0510(12) Uani 1 1 d . . . . .
C16 C 0.6140(5) 0.02974(18) 0.8383(4) 0.0629(15) Uani 1 1 d . . . . .
H16A H 0.553440 0.030086 0.883324 0.094 Uiso 1 1 calc R U . . .
H16B H 0.664729 0.007843 0.860091 0.094 Uiso 1 1 calc R U . . .
H16C H 0.586143 0.024919 0.767047 0.094 Uiso 1 1 calc R U . . .
C17 C 0.8001(6) 0.1640(2) 0.9554(4) 0.088(2) Uani 1 1 d . . . . .
H17A H 0.878114 0.165034 0.945740 0.132 Uiso 1 1 calc R U . . .
H17B H 0.788788 0.161725 1.029083 0.132 Uiso 1 1 calc R U . . .
H17C H 0.765378 0.189027 0.927954 0.132 Uiso 1 1 calc R U . . .
C21 C 0.6919(4) 0.08135(19) 1.0429(3) 0.0536(12) Uani 1 1 d . . . . .
C22 C 0.7794(4) 0.0859(2) 1.1145(3) 0.0684(17) Uani 1 1 d . . . . .
H22 H 0.846634 0.095979 1.093471 0.082 Uiso 1 1 calc R U . . .
C23 C 0.7688(5) 0.0757(2) 1.2183(4) 0.0705(18) Uani 1 1 d . . . . .
H23 H 0.829592 0.078390 1.266531 0.085 Uiso 1 1 calc R U . . .
C24 C 0.6718(4) 0.06172(17) 1.2509(3) 0.0488(11) Uani 1 1 d . . . . .
C25 C 0.5834(4) 0.05565(19) 1.1792(3) 0.0582(14) Uani 1 1 d . . . . .
H25 H 0.517593 0.044250 1.200265 0.070 Uiso 1 1 calc R U . . .
C26 C 0.5933(4) 0.06670(19) 1.0752(4) 0.0585(14) Uani 1 1 d . . . . .
H26 H 0.532457 0.064157 1.026902 0.070 Uiso 1 1 calc R U . . .
C27 C 0.6567(4) 0.05149(16) 1.3613(3) 0.0464(11) Uani 1 1 d . . . . .
O28 O 0.7209(3) 0.06812(12) 1.4295(2) 0.0545(9) Uani 1 1 d . . . . .
O29 O 0.5821(3) 0.02696(12) 1.3790(2) 0.0599(10) Uani 1 1 d . . . . .
N31 N 0.8658(3) 0.10454(13) 0.6105(3) 0.0433(8) Uani 1 1 d . . . . .
N32 N 0.8799(3) 0.13806(12) 0.6722(3) 0.0411(8) Uani 1 1 d . . . . .
C33 C 0.9873(4) 0.14679(16) 0.6916(3) 0.0477(11) Uani 1 1 d . . . . .
C34 C 1.0440(4) 0.11829(17) 0.6392(4) 0.0502(11) Uani 1 1 d . . . . .
C35 C 0.9647(4) 0.09210(17) 0.5878(4) 0.0525(12) Uani 1 1 d . . . . .
C36 C 1.0257(4) 0.1816(2) 0.7604(5) 0.0675(16) Uani 1 1 d . . . . .
H36A H 0.996443 0.207384 0.731945 0.101 Uiso 1 1 calc R U . . .
H36B H 1.105207 0.182615 0.764546 0.101 Uiso 1 1 calc R U . . .
H36C H 1.000313 0.177440 0.829411 0.101 Uiso 1 1 calc R U . . .
C37 C 0.9799(5) 0.0553(2) 0.5213(5) 0.0718(17) Uani 1 1 d . . . . .
H37A H 0.979250 0.030505 0.563648 0.108 Uiso 1 1 calc R U . . .
H37B H 1.049615 0.057351 0.489704 0.108 Uiso 1 1 calc R U . . .
H37C H 0.920813 0.053977 0.467266 0.108 Uiso 1 1 calc R U . . .
C41 C 1.1640(4) 0.11366(19) 0.6348(4) 0.0584(13) Uani 1 1 d . . . . .
C42 C 1.2107(4) 0.07540(18) 0.6516(5) 0.0583(13) Uani 1 1 d . . . . .
H42 H 1.166254 0.053025 0.668777 0.070 Uiso 1 1 calc R U . . .
C43 C 1.3225(4) 0.06916(18) 0.6436(4) 0.0546(12) Uani 1 1 d . . . . .
H43 H 1.354205 0.043148 0.658049 0.066 Uiso 1 1 calc R U . . .
C44 C 1.3856(4) 0.10167(18) 0.6142(4) 0.0562(13) Uani 1 1 d . . . . .
C45 C 1.3427(4) 0.1409(2) 0.6030(5) 0.0700(16) Uani 1 1 d . . . . .
H45 H 1.388443 0.163460 0.589904 0.084 Uiso 1 1 calc R U . . .
C46 C 1.2309(4) 0.1467(2) 0.6114(6) 0.0707(16) Uani 1 1 d . . . . .
H46 H 1.200184 0.173131 0.601103 0.085 Uiso 1 1 calc R U . . .
C47 C 1.5041(3) 0.09337(16) 0.5948(3) 0.0459(10) Uani 1 1 d . . . . .
O48 O 1.5350(2) 0.05636(11) 0.5952(2) 0.0450(7) Uani 1 1 d . . . . .
O49 O 1.5673(2) 0.12266(11) 0.5794(2) 0.0501(8) Uani 1 1 d . . . . .
C51 C 1.0878(10) -0.250000 0.9047(9) 0.095(4) Uani 1 2 d S T P . .
H51A H 1.166329 -0.250000 0.926008 0.114 Uiso 1 2 calc R U P . .
H51B H 1.046183 -0.250001 0.967162 0.114 Uiso 1 2 calc R U P . .
N61 N 1.1210(6) -0.2070(3) 0.7534(6) 0.113(3) Uani 1 1 d D . . . .
N62 N 1.0597(7) -0.21449(17) 0.8408(7) 0.126(4) Uani 1 1 d D . . . .
C63 C 0.9858(5) -0.18552(17) 0.8428(4) 0.0702(17) Uani 1 1 d D . . . .
C64 C 0.9906(8) -0.1601(3) 0.7644(7) 0.099(3) Uani 1 1 d . . . . .
C65 C 1.0785(6) -0.1753(3) 0.7143(8) 0.097(2) Uani 1 1 d D . . . .
C66 C 0.8923(8) -0.1853(3) 0.9249(5) 0.107(3) Uani 1 1 d D . . . .
H66A H 0.878156 -0.213388 0.946597 0.161 Uiso 1 1 calc R U . . .
H66B H 0.825454 -0.173466 0.892532 0.161 Uiso 1 1 calc R U . . .
H66C H 0.916784 -0.168916 0.985079 0.161 Uiso 1 1 calc R U . . .
C67 C 1.1181(8) -0.1577(4) 0.6113(8) 0.136(4) Uani 1 1 d D . . . .
H67A H 1.136413 -0.128742 0.620490 0.204 Uiso 1 1 calc R U . . .
H67B H 1.060244 -0.160655 0.556509 0.204 Uiso 1 1 calc R U . . .
H67C H 1.182546 -0.172818 0.592567 0.204 Uiso 1 1 calc R U . . .
C71 C 0.9162(6) -0.12477(19) 0.7334(5) 0.0748(17) Uani 1 1 d . U . . .
C72 C 0.9299(5) -0.0881(2) 0.7781(5) 0.0747(18) Uani 1 1 d . U . . .
H72 H 0.981451 -0.084846 0.835006 0.090 Uiso 1 1 calc R U . . .
C73 C 0.8692(5) -0.05486(19) 0.7417(5) 0.0694(16) Uani 1 1 d . U . . .
H73 H 0.886712 -0.028684 0.769749 0.083 Uiso 1 1 calc R U . . .
C74 C 0.7869(4) -0.05756(17) 0.6687(4) 0.0519(11) Uani 1 1 d . U . . .
C75 C 0.7667(10) -0.0949(3) 0.6311(10) 0.183(6) Uani 1 1 d . U . . .
H75 H 0.706610 -0.099028 0.582757 0.220 Uiso 1 1 calc R U . . .
C76 C 0.8331(11) -0.1284(3) 0.6619(12) 0.192(7) Uani 1 1 d . U . . .
H76 H 0.818558 -0.154316 0.631055 0.230 Uiso 1 1 calc R U . . .
C77 C 0.7293(4) -0.02125(15) 0.6220(3) 0.0432(10) Uani 1 1 d . . . . .
O78 O 0.7734(3) 0.01333(11) 0.6379(2) 0.0517(8) Uani 1 1 d . . . . .
O79 O 0.6415(3) -0.02744(12) 0.5695(3) 0.0603(10) Uani 1 1 d . . . . .
O81 O 1.0592(6) 0.0174(2) 0.8710(7) 0.139(3) Uani 1 1 d . U . . .
C82 C 1.1578(8) 0.0362(3) 0.9314(7) 0.110(3) Uani 1 1 d . U . . .
H82A H 1.168216 0.023887 1.000892 0.132 Uiso 1 1 calc R U . . .
H82B H 1.224648 0.032064 0.894608 0.132 Uiso 1 1 calc R U . . .
C83 C 1.1316(9) 0.0790(3) 0.9378(7) 0.112(3) Uani 1 1 d . U . . .
H83A H 1.169490 0.091246 0.999822 0.135 Uiso 1 1 calc R U . . .
H83B H 1.154603 0.093622 0.876325 0.135 Uiso 1 1 calc R U . . .
C84 C 1.0196(7) 0.0821(2) 0.9433(5) 0.0834(19) Uani 1 1 d . U . . .
H84A H 0.993795 0.109551 0.920915 0.100 Uiso 1 1 calc R U . . .
H84B H 0.999199 0.077366 1.014678 0.100 Uiso 1 1 calc R U . . .
C85 C 0.9735(7) 0.0513(2) 0.8757(5) 0.0856(19) Uani 1 1 d . U . . .
H85A H 0.955768 0.062768 0.806222 0.103 Uiso 1 1 calc R U . . .
H85B H 0.906132 0.040266 0.902448 0.103 Uiso 1 1 calc R U . . .
Br10 Br 0.8397(13) 0.250000 0.8276(7) 0.142(5) Uani 0.15 2 d S T P . .
Mn3B Mn 1.2326(5) -0.250000 0.6737(5) 0.0892(14) Uani 0.35 2 d DS T P A 2
O2 O 1.3595(9) -0.2002(4) 0.6877(9) 0.172(4) Uani 0.7 1 d G U P . .
C3 C 1.3983(12) -0.1803(5) 0.7816(9) 0.180(7) Uani 0.7 1 d G U P B .
H3A H 1.389590 -0.198441 0.841417 0.216 Uiso 0.7 1 calc R U P . .
H3B H 1.357531 -0.154718 0.791559 0.216 Uiso 0.7 1 calc R U P . .
C4 C 1.5188(11) -0.1710(6) 0.7704(11) 0.212(8) Uani 0.7 1 d G U P B .
H4A H 1.565470 -0.194240 0.794469 0.254 Uiso 0.7 1 calc R U P . .
H4B H 1.542067 -0.146067 0.808833 0.254 Uiso 0.7 1 calc R U P . .
C5 C 1.5214(13) -0.1648(7) 0.6535(13) 0.246(10) Uani 0.7 1 d G U P B .
H5A H 1.499107 -0.136686 0.633111 0.295 Uiso 0.7 1 calc R U P . .
H5B H 1.594424 -0.170390 0.629572 0.295 Uiso 0.7 1 calc R U P . .
C6 C 1.4381(13) -0.1965(7) 0.6116(8) 0.239(9) Uani 0.7 1 d G U P B .
H6A H 1.402779 -0.187305 0.545088 0.287 Uiso 0.7 1 calc R U P . .
H6B H 1.473869 -0.223140 0.601052 0.287 Uiso 0.7 1 calc R U P . .

loop_
_atom_site_aniso_label
_atom_site_aniso_U_11
_atom_site_aniso_U_22
_atom_site_aniso_U_33
_atom_site_aniso_U_23
_atom_site_aniso_U_13
_atom_site_aniso_U_12
Mn1 0.0301(5) 0.0662(6) 0.0234(4) 0.0041(4) -0.0039(3) -0.0054(4)
Br1 0.129(4) 0.098(3) 0.147(4) 0.000 0.035(3) 0.000
C1 0.038(2) 0.056(3) 0.038(2) -0.0034(18) 0.0041(17) -0.001(2)
Mn2 0.0295(4) 0.0614(5) 0.0225(3) 0.0002(2) -0.0030(2) -0.0030(3)
Br2 0.071(3) 0.155(6) 0.160(7) 0.000 0.004(4) 0.000
Mn3 0.124(5) 0.092(4) 0.084(4) 0.000 -0.016(4) 0.000
N11 0.0403(19) 0.064(2) 0.0243(15) -0.0061(14) 0.0050(13) -0.0100(17)
N12 0.041(2) 0.063(2) 0.0284(16) -0.0017(15) 0.0015(14) -0.0090(18)
C13 0.049(3) 0.071(3) 0.0210(17) 0.0013(17) 0.0001(16) -0.010(2)
C14 0.041(2) 0.080(3) 0.0270(19) -0.0030(19) 0.0040(16) -0.010(2)
C15 0.044(2) 0.079(3) 0.030(2) -0.010(2) 0.0046(17) -0.015(2)
C16 0.081(4) 0.079(4) 0.029(2) -0.003(2) 0.004(2) -0.029(3)
C17 0.117(6) 0.111(5) 0.038(3) -0.028(3) 0.022(3) -0.059(5)
C21 0.050(3) 0.088(4) 0.0227(19) -0.007(2) 0.0012(17) -0.014(3)
C22 0.047(3) 0.133(5) 0.025(2) 0.005(3) -0.0007(18) -0.021(3)
C23 0.047(3) 0.134(6) 0.030(2) -0.004(3) -0.0030(19) -0.021(3)
C24 0.046(3) 0.078(3) 0.0224(18) 0.0005(19) 0.0003(16) -0.011(2)
C25 0.053(3) 0.090(4) 0.031(2) -0.001(2) 0.0027(19) -0.028(3)
C26 0.048(3) 0.096(4) 0.030(2) -0.004(2) -0.0010(19) -0.016(3)
C27 0.040(2) 0.072(3) 0.0268(18) -0.0024(19) -0.0006(16) -0.003(2)
O28 0.0466(18) 0.094(3) 0.0225(14) -0.0023(14) -0.0017(12) -0.0114(17)
O29 0.072(2) 0.078(2) 0.0307(15) 0.0018(15) 0.0105(15) -0.020(2)
N31 0.0320(18) 0.066(2) 0.0318(16) -0.0059(16) 0.0022(13) -0.0004(17)
N32 0.0331(18) 0.061(2) 0.0297(15) -0.0006(15) 0.0029(13) -0.0043(16)
C33 0.032(2) 0.067(3) 0.044(2) 0.005(2) 0.0005(17) -0.005(2)
C34 0.030(2) 0.070(3) 0.051(3) -0.009(2) 0.0034(18) -0.007(2)
C35 0.029(2) 0.073(3) 0.056(3) -0.008(2) 0.0058(18) -0.006(2)
C36 0.043(3) 0.098(4) 0.063(3) -0.028(3) 0.012(2) -0.023(3)
C37 0.043(3) 0.095(4) 0.077(4) -0.032(3) 0.008(3) -0.004(3)
C41 0.033(2) 0.076(4) 0.066(3) -0.002(3) 0.004(2) -0.005(2)
C42 0.033(2) 0.071(3) 0.072(3) -0.005(3) 0.009(2) -0.004(2)
C43 0.037(2) 0.072(3) 0.056(3) 0.000(2) 0.009(2) -0.001(2)
C44 0.027(2) 0.078(4) 0.063(3) -0.005(3) 0.0028(19) -0.002(2)
C45 0.033(3) 0.072(4) 0.106(5) 0.005(3) 0.010(3) -0.007(3)
C46 0.033(2) 0.069(4) 0.111(5) 0.000(3) 0.016(3) 0.000(2)
C47 0.030(2) 0.067(3) 0.040(2) 0.001(2) -0.0017(16) -0.001(2)
O48 0.0289(15) 0.073(2) 0.0323(14) -0.0004(14) -0.0028(11) -0.0011(14)
O49 0.0308(15) 0.073(2) 0.0462(17) 0.0064(15) 0.0005(12) -0.0013(15)
C51 0.124(9) 0.056(5) 0.096(7) 0.000 -0.064(7) 0.000
N61 0.108(6) 0.135(7) 0.093(5) 0.030(5) -0.015(4) -0.020(5)
N62 0.149(7) 0.046(3) 0.166(7) -0.004(4) -0.109(6) 0.007(4)
C63 0.093(5) 0.053(3) 0.059(3) -0.001(2) -0.036(3) -0.002(3)
C64 0.102(6) 0.086(5) 0.104(6) -0.013(4) -0.029(5) -0.013(5)
C65 0.062(4) 0.081(5) 0.146(8) 0.010(5) -0.011(5) 0.003(4)
C66 0.187(10) 0.083(5) 0.050(3) 0.010(3) 0.001(5) -0.003(5)
C67 0.098(7) 0.172(10) 0.137(9) 0.034(8) 0.002(6) 0.017(7)
C71 0.076(4) 0.067(3) 0.077(4) 0.006(3) -0.025(3) -0.001(3)
C72 0.074(4) 0.075(3) 0.069(4) -0.014(3) -0.041(3) 0.013(3)
C73 0.070(4) 0.068(3) 0.064(3) -0.010(3) -0.040(3) 0.006(3)
C74 0.042(2) 0.066(3) 0.045(2) 0.003(2) -0.0146(19) 0.002(2)
C75 0.203(10) 0.071(4) 0.248(12) -0.003(6) -0.187(10) -0.003(5)
C76 0.217(11) 0.067(5) 0.264(13) 0.007(6) -0.182(10) -0.012(6)
C77 0.039(2) 0.066(3) 0.0239(17) -0.0054(17) -0.0036(15) -0.002(2)
O78 0.0472(19) 0.064(2) 0.0417(17) 0.0018(15) -0.0117(14) 0.0010(16)
O79 0.0435(19) 0.071(2) 0.062(2) -0.0026(17) -0.0231(16) 0.0062(17)
O81 0.111(5) 0.132(5) 0.168(7) -0.021(5) -0.024(4) 0.005(4)
C82 0.102(6) 0.127(6) 0.098(6) 0.021(5) -0.014(4) -0.010(5)
C83 0.122(6) 0.135(6) 0.079(5) -0.017(5) -0.001(5) -0.019(6)
C84 0.099(5) 0.095(4) 0.055(3) -0.013(3) -0.004(3) -0.010(4)
C85 0.096(5) 0.098(5) 0.061(4) 0.007(3) -0.010(3) 0.000(4)
Br10 0.281(16) 0.063(4) 0.085(5) 0.000 0.046(7) 0.000
Mn3B 0.084(3) 0.094(3) 0.091(4) 0.000 0.013(3) 0.000
O2 0.171(10) 0.219(13) 0.129(8) 0.012(8) 0.028(7) 0.047(9)
C3 0.183(13) 0.186(16) 0.174(13) -0.033(12) 0.037(11) 0.016(14)
C4 0.205(14) 0.27(2) 0.171(13) -0.057(15) 0.072(12) -0.009(16)
C5 0.23(2) 0.34(3) 0.167(14) 0.005(18) 0.025(15) -0.052(17)
C6 0.229(19) 0.34(2) 0.150(13) 0.029(15) 0.045(12) -0.066(17)

loop_
_atom_type_symbol
_atom_type_description
_atom_type_scat_dispersion_real
_atom_type_scat_dispersion_imag
_atom_type_scat_source
C C 0.0033 0.0016 'International Tables Vol C Tables 4.2.6.8 and 6.1.1.4'
H H 0.0000 0.0000 'International Tables Vol C Tables 4.2.6.8 and 6.1.1.4'
Br Br -0.2901 2.4595 'International Tables Vol C Tables 4.2.6.8 and 6.1.1.4'
Mn Mn 0.3368 0.7283 'International Tables Vol C Tables 4.2.6.8 and 6.1.1.4'
N N 0.0061 0.0033 'International Tables Vol C Tables 4.2.6.8 and 6.1.1.4'
O O 0.0106 0.0060 'International Tables Vol C Tables 4.2.6.8 and 6.1.1.4'

loop_
_geom_angle_atom_site_label_1
_geom_angle_atom_site_label_2
_geom_angle_atom_site_label_3
_geom_angle
_geom_angle_site_symmetry_1
_geom_angle_site_symmetry_3
_geom_angle_publ_flag
O29 Mn1 O29 180.0(2) 1_554 3_657 ?
O29 Mn1 O48 89.11(13) 1_554 1_455 ?
O29 Mn1 O48 89.11(13) 3_657 3_756 ?
O29 Mn1 O48 90.89(13) 1_554 3_756 ?
O29 Mn1 O48 90.89(13) 3_657 1_455 ?
O48 Mn1 O48 180.00(11) 1_455 3_756 ?
O79 Mn1 O29 94.15(16) . 1_554 ?
O79 Mn1 O29 94.15(16) 3_656 3_657 ?
O79 Mn1 O29 85.85(16) 3_656 1_554 ?
O79 Mn1 O29 85.85(16) . 3_657 ?
O79 Mn1 O48 90.62(13) . 3_756 ?
O79 Mn1 O48 89.39(13) 3_656 3_756 ?
O79 Mn1 O48 89.38(13) . 1_455 ?
O79 Mn1 O48 90.61(13) 3_656 1_455 ?
O79 Mn1 O79 180.0 . 3_656 ?
H1A C1 H1B 108.0 . . ?
N11 C1 H1A 109.4 . . ?
N11 C1 H1B 109.4 . . ?
N11 C1 N32 111.3(4) . . ?
N32 C1 H1A 109.4 . . ?
N32 C1 H1B 109.4 . . ?
N12 Mn2 C47 77.92(14) . 1_455 ?
N12 Mn2 O49 77.25(13) . 1_455 ?
O28 Mn2 N12 165.45(15) 1_554 . ?
O28 Mn2 N31 90.65(13) 1_554 . ?
O28 Mn2 C47 99.43(14) 1_554 1_455 ?
O28 Mn2 O48 99.17(12) 1_554 1_455 ?
O28 Mn2 O49 93.57(13) 1_554 1_455 ?
N31 Mn2 N12 81.05(13) . . ?
N31 Mn2 C47 132.22(15) . 1_455 ?
N31 Mn2 O49 105.06(13) . 1_455 ?
O48 Mn2 N12 85.36(12) 1_455 . ?
O48 Mn2 N31 159.63(14) 1_455 . ?
O48 Mn2 C47 28.61(15) 1_455 1_455 ?
O48 Mn2 O49 56.82(12) 1_455 1_455 ?
O49 Mn2 C47 28.37(14) 1_455 1_455 ?
O78 Mn2 N12 90.38(14) . . ?
O78 Mn2 O28 102.38(15) . 1_554 ?
O78 Mn2 N31 95.67(14) . . ?
O78 Mn2 C47 126.62(15) . 1_455 ?
O78 Mn2 O48 99.54(14) . 1_455 ?
O78 Mn2 O49 153.66(13) . 1_455 ?
N61 Mn3 Br2 102.4(3) . . ?
N61 Mn3 Br2 102.4(3) 4 . ?
N61 Mn3 N61 83.2(5) 4 . ?
N61 Mn3 O2 91.1(4) 4 4 ?
N61 Mn3 O2 167.7(5) 4 . ?
N61 Mn3 O2 167.7(5) . 4 ?
N61 Mn3 O2 91.1(4) . . ?
O2 Mn3 Br2 89.4(4) . . ?
O2 Mn3 Br2 89.4(4) 4 . ?
O2 Mn3 O2 92.3(7) 4 . ?
N12 N11 C1 118.8(3) . . ?
N12 N11 C15 111.4(4) . . ?
C15 N11 C1 129.8(4) . . ?
N11 N12 Mn2 119.9(3) . . ?
C13 N12 Mn2 132.6(3) . . ?
C13 N12 N11 106.3(3) . . ?
N12 C13 C14 110.2(4) . . ?
N12 C13 C16 121.8(4) . . ?
C14 C13 C16 128.0(4) . . ?
C13 C14 C21 128.0(5) . . ?
C15 C14 C13 105.7(4) . . ?
C15 C14 C21 126.3(4) . . ?
N11 C15 C14 106.4(4) . . ?
N11 C15 C17 121.5(5) . . ?
C14 C15 C17 132.1(4) . . ?
C13 C16 H16A 109.5 . . ?
C13 C16 H16B 109.5 . . ?
C13 C16 H16C 109.5 . . ?
H16A C16 H16B 109.5 . . ?
H16A C16 H16C 109.5 . . ?
H16B C16 H16C 109.5 . . ?
C15 C17 H17A 109.5 . . ?
C15 C17 H17B 109.5 . . ?
C15 C17 H17C 109.5 . . ?
H17A C17 H17B 109.5 . . ?
H17A C17 H17C 109.5 . . ?
H17B C17 H17C 109.5 . . ?
C22 C21 C14 119.8(4) . . ?
C22 C21 C26 119.2(4) . . ?
C26 C21 C14 121.0(4) . . ?
C21 C22 H22 119.9 . . ?
C21 C22 C23 120.2(5) . . ?
C23 C22 H22 119.9 . . ?
C22 C23 H23 119.5 . . ?
C24 C23 C22 121.0(5) . . ?
C24 C23 H23 119.5 . . ?
C23 C24 C25 119.8(4) . . ?
C23 C24 C27 122.5(4) . . ?
C25 C24 C27 117.7(4) . . ?
C24 C25 H25 120.4 . . ?
C24 C25 C26 119.2(4) . . ?
C26 C25 H25 120.4 . . ?
C21 C26 C25 120.5(5) . . ?
C21 C26 H26 119.7 . . ?
C25 C26 H26 119.7 . . ?
O28 C27 C24 117.5(4) . . ?
O29 C27 C24 117.3(4) . . ?
O29 C27 O28 125.2(4) . . ?
C27 O28 Mn2 128.4(3) . 1_556 ?
C27 O29 Mn1 142.7(3) . 1_556 ?
N32 N31 Mn2 123.3(3) . . ?
C35 N31 Mn2 128.0(3) . . ?
C35 N31 N32 107.0(4) . . ?
N31 N32 C1 117.2(3) . . ?
C33 N32 C1 130.6(4) . . ?
C33 N32 N31 111.2(4) . . ?
N32 C33 C34 106.7(4) . . ?
N32 C33 C36 122.2(4) . . ?
C34 C33 C36 131.1(4) . . ?
C33 C34 C35 106.5(4) . . ?
C33 C34 C41 128.8(4) . . ?
C35 C34 C41 124.7(5) . . ?
N31 C35 C34 108.7(4) . . ?
N31 C35 C37 121.4(4) . . ?
C34 C35 C37 129.9(4) . . ?
C33 C36 H36A 109.5 . . ?
C33 C36 H36B 109.5 . . ?
C33 C36 H36C 109.5 . . ?
H36A C36 H36B 109.5 . . ?
H36A C36 H36C 109.5 . . ?
H36B C36 H36C 109.5 . . ?
C35 C37 H37A 109.5 . . ?
C35 C37 H37B 109.5 . . ?
C35 C37 H37C 109.5 . . ?
H37A C37 H37B 109.5 . . ?
H37A C37 H37C 109.5 . . ?
H37B C37 H37C 109.5 . . ?
C42 C41 C34 119.2(5) . . ?
C42 C41 C46 118.9(5) . . ?
C46 C41 C34 121.9(5) . . ?
C41 C42 H42 119.4 . . ?
C41 C42 C43 121.2(5) . . ?
C43 C42 H42 119.4 . . ?
C42 C43 H43 120.6 . . ?
C44 C43 C42 118.8(5) . . ?
C44 C43 H43 120.6 . . ?
C43 C44 C45 121.3(5) . . ?
C43 C44 C47 118.2(5) . . ?
C45 C44 C47 120.6(5) . . ?
C44 C45 H45 120.5 . . ?
C44 C45 C46 118.9(5) . . ?
C46 C45 H45 120.5 . . ?
C41 C46 H46 119.7 . . ?
C45 C46 C41 120.6(6) . . ?
C45 C46 H46 119.7 . . ?
C44 C47 Mn2 169.5(4) . 1_655 ?
O48 C47 Mn2 55.7(2) . 1_655 ?
O48 C47 C44 117.4(4) . . ?
O49 C47 Mn2 67.3(2) . 1_655 ?
O49 C47 C44 120.1(5) . . ?
O49 C47 O48 122.5(4) . . ?
Mn2 O48 Mn1 107.68(14) 1_655 1_655 ?
C47 O48 Mn1 137.1(3) . 1_655 ?
C47 O48 Mn2 95.7(3) . 1_655 ?
C47 O49 Mn2 84.4(3) . 1_655 ?
H51A C51 H51B 108.7 . . ?
N62 C51 H51A 110.6 4 . ?
N62 C51 H51A 110.6 . . ?
N62 C51 H51B 110.6 4 . ?
N62 C51 H51B 110.6 . . ?
N62 C51 N62 105.8(8) 4 . ?
N62 N61 Mn3 113.6(6) . . ?
N62 N61 Mn3B 128.9(6) . . ?
C65 N61 Mn3 142.8(7) . . ?
C65 N61 N62 103.6(8) . . ?
C65 N61 Mn3B 125.3(7) . . ?
N61 N62 C51 118.2(9) . . ?
C63 N62 C51 134.6(11) . . ?
C63 N62 N61 107.2(6) . . ?
N62 C63 C64 111.8(8) . . ?
N62 C63 C66 122.6(7) . . ?
C64 C63 C66 125.2(7) . . ?
C63 C64 C65 102.3(8) . . ?
C63 C64 C71 129.0(9) . . ?
C65 C64 C71 128.6(9) . . ?
N61 C65 C64 115.0(9) . . ?
N61 C65 C67 120.3(9) . . ?
C64 C65 C67 124.5(8) . . ?
C63 C66 H66A 109.5 . . ?
C63 C66 H66B 109.5 . . ?
C63 C66 H66C 109.5 . . ?
H66A C66 H66B 109.5 . . ?
H66A C66 H66C 109.5 . . ?
H66B C66 H66C 109.5 . . ?
C65 C67 H67A 109.5 . . ?
C65 C67 H67B 109.5 . . ?
C65 C67 H67C 109.5 . . ?
H67A C67 H67B 109.5 . . ?
H67A C67 H67C 109.5 . . ?
H67B C67 H67C 109.5 . . ?
C72 C71 C64 120.8(6) . . ?
C72 C71 C76 116.6(7) . . ?
C76 C71 C64 122.6(7) . . ?
C71 C72 H72 119.8 . . ?
C71 C72 C73 120.4(5) . . ?
C73 C72 H72 119.8 . . ?
C72 C73 H73 118.2 . . ?
C74 C73 C72 123.7(5) . . ?
C74 C73 H73 118.2 . . ?
C73 C74 C77 123.5(5) . . ?
C75 C74 C73 115.6(6) . . ?
C75 C74 C77 120.5(5) . . ?
C74 C75 H75 119.4 . . ?
C74 C75 C76 121.1(7) . . ?
C76 C75 H75 119.4 . . ?
C71 C76 C75 122.0(8) . . ?
C71 C76 H76 119.0 . . ?
C75 C76 H76 119.0 . . ?
O78 C77 C74 117.2(4) . . ?
O79 C77 C74 117.6(4) . . ?
O79 C77 O78 125.3(5) . . ?
C77 O78 Mn2 126.2(3) . . ?
C77 O79 Mn1 145.2(4) . . ?
C82 O81 C85 102.5(7) . . ?
O81 C82 H82A 110.9 . . ?
O81 C82 H82B 110.9 . . ?
H82A C82 H82B 108.9 . . ?
C83 C82 O81 104.2(8) . . ?
C83 C82 H82A 110.9 . . ?
C83 C82 H82B 110.9 . . ?
C82 C83 H83A 110.2 . . ?
C82 C83 H83B 110.2 . . ?
H83A C83 H83B 108.5 . . ?
C84 C83 C82 107.5(9) . . ?
C84 C83 H83A 110.2 . . ?
C84 C83 H83B 110.2 . . ?
C83 C84 H84A 110.6 . . ?
C83 C84 H84B 110.6 . . ?
C83 C84 C85 105.8(7) . . ?
H84A C84 H84B 108.7 . . ?
C85 C84 H84A 110.6 . . ?
C85 C84 H84B 110.6 . . ?
O81 C85 H85A 110.4 . . ?
O81 C85 H85B 110.4 . . ?
C84 C85 O81 106.6(6) . . ?
C84 C85 H85A 110.4 . . ?
C84 C85 H85B 110.4 . . ?
H85A C85 H85B 108.6 . . ?
N61 Mn3B Br1 110.6(3) . . ?
N61 Mn3B Br1 110.6(3) 4 . ?
N61 Mn3B N61 76.7(5) 4 . ?
O2 Mn3B Br1 100.8(4) 4 . ?
O2 Mn3B Br1 100.8(4) . . ?
O2 Mn3B N61 148.2(5) 4 . ?
O2 Mn3B N61 87.4(4) 4 4 ?
O2 Mn3B N61 148.2(5) . 4 ?
O2 Mn3B N61 87.4(4) . . ?
O2 Mn3B O2 92.3(7) 4 . ?
C3 O2 Mn3 105.3(7) . . ?
C3 O2 Mn3B 125.8(8) . . ?
C6 O2 Mn3 135.2(8) . . ?
C6 O2 Mn3B 120.1(8) . . ?
C6 O2 C3 110.2 . . ?
O2 C3 H3A 110.5 . . ?
O2 C3 H3B 110.5 . . ?
O2 C3 C4 106.2 . . ?
H3A C3 H3B 108.7 . . ?
C4 C3 H3A 110.5 . . ?
C4 C3 H3B 110.5 . . ?
C3 C4 H4A 111.4 . . ?
C3 C4 H4B 111.4 . . ?
C3 C4 C5 101.8 . . ?
H4A C4 H4B 109.3 . . ?
C5 C4 H4A 111.4 . . ?
C5 C4 H4B 111.4 . . ?
C4 C5 H5A 111.4 . . ?
C4 C5 H5B 111.4 . . ?
H5A C5 H5B 109.3 . . ?
C6 C5 C4 101.8 . . ?
C6 C5 H5A 111.4 . . ?
C6 C5 H5B 111.4 . . ?
O2 C6 C5 106.2 . . ?
O2 C6 H6A 110.5 . . ?
O2 C6 H6B 110.5 . . ?
C5 C6 H6A 110.5 . . ?
C5 C6 H6B 110.5 . . ?
H6A C6 H6B 108.7 . . ?

loop_
_geom_bond_atom_site_label_1
_geom_bond_atom_site_label_2
_geom_bond_distance
_geom_bond_site_symmetry_2
_geom_bond_publ_flag
Mn1 O29 2.120(3) 1_554 ?
Mn1 O29 2.120(3) 3_657 ?
Mn1 O48 2.247(3) 3_756 ?
Mn1 O48 2.247(3) 1_455 ?
Mn1 O79 2.112(3) . ?
Mn1 O79 2.113(3) 3_656 ?
Br1 Mn3B 2.546(8) . ?
C1 H1A 0.9900 . ?
C1 H1B 0.9900 . ?
C1 N11 1.447(6) . ?
C1 N32 1.464(6) . ?
Mn2 N12 2.328(3) . ?
Mn2 O28 2.109(3) 1_554 ?
Mn2 N31 2.246(4) . ?
Mn2 C47 2.638(5) 1_455 ?
Mn2 O48 2.191(3) 1_455 ?
Mn2 O49 2.445(3) 1_455 ?
Mn2 O78 2.098(4) . ?
Br2 Mn3 2.587(9) . ?
Mn3 N61 2.118(10) 4 ?
Mn3 N61 2.118(10) . ?
Mn3 O2 2.258(13) 4 ?
Mn3 O2 2.258(13) . ?
N11 N12 1.357(5) . ?
N11 C15 1.368(5) . ?
N12 C13 1.334(5) . ?
C13 C14 1.416(6) . ?
C13 C16 1.496(7) . ?
C14 C15 1.383(7) . ?
C14 C21 1.472(6) . ?
C15 C17 1.488(7) . ?
C16 H16A 0.9800 . ?
C16 H16B 0.9800 . ?
C16 H16C 0.9800 . ?
C17 H17A 0.9800 . ?
C17 H17B 0.9800 . ?
C17 H17C 0.9800 . ?
C21 C22 1.387(6) . ?
C21 C26 1.398(7) . ?
C22 H22 0.9500 . ?
C22 C23 1.405(7) . ?
C23 H23 0.9500 . ?
C23 C24 1.374(7) . ?
C24 C25 1.401(6) . ?
C24 C27 1.499(6) . ?
C25 H25 0.9500 . ?
C25 C26 1.414(6) . ?
C26 H26 0.9500 . ?
C27 O28 1.272(5) . ?
C27 O29 1.253(6) . ?
N31 N32 1.363(5) . ?
N31 C35 1.338(6) . ?
N32 C33 1.363(6) . ?
C33 C34 1.374(7) . ?
C33 C36 1.504(7) . ?
C34 C35 1.431(7) . ?
C34 C41 1.493(6) . ?
C35 C37 1.502(8) . ?
C36 H36A 0.9800 . ?
C36 H36B 0.9800 . ?
C36 H36C 0.9800 . ?
C37 H37A 0.9800 . ?
C37 H37B 0.9800 . ?
C37 H37C 0.9800 . ?
C41 C42 1.389(8) . ?
C41 C46 1.405(8) . ?
C42 H42 0.9500 . ?
C42 C43 1.404(7) . ?
C43 H43 0.9500 . ?
C43 C44 1.387(8) . ?
C44 C45 1.392(9) . ?
C44 C47 1.525(6) . ?
C45 H45 0.9500 . ?
C45 C46 1.404(7) . ?
C46 H46 0.9500 . ?
C47 O48 1.269(6) . ?
C47 O49 1.260(6) . ?
C51 H51A 0.9900 . ?
C51 H51B 0.9900 . ?
C51 N62 1.456(8) . ?
C51 N62 1.456(8) 4 ?
N61 N62 1.428(11) . ?
N61 C65 1.254(10) . ?
N61 Mn3B 2.267(10) . ?
N62 C63 1.316(9) . ?
C63 C64 1.319(11) . ?
C63 C66 1.624(10) . ?
C64 C65 1.394(13) . ?
C64 C71 1.514(11) . ?
C65 C67 1.566(12) . ?
C66 H66A 0.9800 . ?
C66 H66B 0.9800 . ?
C66 H66C 0.9800 . ?
C67 H67A 0.9800 . ?
C67 H67B 0.9800 . ?
C67 H67C 0.9800 . ?
C71 C72 1.338(9) . ?
C71 C76 1.344(10) . ?
C72 H72 0.9500 . ?
C72 C73 1.385(8) . ?
C73 H73 0.9500 . ?
C73 C74 1.345(6) . ?
C74 C75 1.333(10) . ?
C74 C77 1.493(7) . ?
C75 H75 0.9500 . ?
C75 C76 1.408(13) . ?
C76 H76 0.9500 . ?
C77 O78 1.266(6) . ?
C77 O79 1.258(5) . ?
O81 C82 1.531(11) . ?
O81 C85 1.535(11) . ?
C82 H82A 0.9900 . ?
C82 H82B 0.9900 . ?
C82 C83 1.441(14) . ?
C83 H83A 0.9900 . ?
C83 H83B 0.9900 . ?
C83 C84 1.392(12) . ?
C84 H84A 0.9900 . ?
C84 H84B 0.9900 . ?
C84 C85 1.430(10) . ?
C85 H85A 0.9900 . ?
C85 H85B 0.9900 . ?
Mn3B O2 2.259(12) 4 ?
Mn3B O2 2.259(12) . ?
O2 C3 1.4368 . ?
O2 C6 1.4362 . ?
C3 H3A 0.9900 . ?
C3 H3B 0.9900 . ?
C3 C4 1.5336 . ?
C4 H4A 0.9900 . ?
C4 H4B 0.9900 . ?
C4 C5 1.5374 . ?
C5 H5A 0.9900 . ?
C5 H5B 0.9900 . ?
C5 C6 1.5344 . ?
C6 H6A 0.9900 . ?
C6 H6B 0.9900 . ?

loop_
_geom_torsion_atom_site_label_1
_geom_torsion_atom_site_label_2
_geom_torsion_atom_site_label_3
_geom_torsion_atom_site_label_4
_geom_torsion
_geom_torsion_site_symmetry_1
_geom_torsion_site_symmetry_2
_geom_torsion_site_symmetry_3
_geom_torsion_site_symmetry_4
_geom_torsion_publ_flag
C1 N11 N12 Mn2 11.7(5) . . . . ?
C1 N11 N12 C13 -179.2(4) . . . . ?
C1 N11 C15 C14 179.3(4) . . . . ?
C1 N11 C15 C17 0.1(9) . . . . ?
C1 N32 C33 C34 168.9(5) . . . . ?
C1 N32 C33 C36 -10.2(8) . . . . ?
Mn2 N12 C13 C14 166.5(3) . . . . ?
Mn2 N12 C13 C16 -14.6(8) . . . . ?
Mn2 N31 N32 C1 -5.2(5) . . . . ?
Mn2 N31 N32 C33 164.5(3) . . . . ?
Mn2 N31 C35 C34 -163.7(3) . . . . ?
Mn2 N31 C35 C37 14.4(8) . . . . ?
Mn2 C47 O48 Mn1 -123.8(4) 1_655 . . 1_655 ?
Mn3 N61 N62 C51 -1.3(8) . . . . ?
Mn3 N61 N62 C63 179.3(4) . . . . ?
Mn3 N61 C65 C64 179.9(8) . . . . ?
Mn3 N61 C65 C67 5.0(16) . . . . ?
Mn3 O2 C3 C4 140.4(9) . . . . ?
Mn3 O2 C6 C5 -152.5(11) . . . . ?
N11 C1 N32 N31 67.3(5) . . . . ?
N11 C1 N32 C33 -100.1(5) . . . . ?
N11 N12 C13 C14 -0.6(5) . . . . ?
N11 N12 C13 C16 178.3(5) . . . . ?
N12 N11 C15 C14 -0.8(6) . . . . ?
N12 N11 C15 C17 -180.0(5) . . . . ?
N12 C13 C14 C15 0.1(6) . . . . ?
N12 C13 C14 C21 -177.7(5) . . . . ?
C13 C14 C15 N11 0.4(6) . . . . ?
C13 C14 C15 C17 179.4(7) . . . . ?
C13 C14 C21 C22 132.6(6) . . . . ?
C13 C14 C21 C26 -48.7(9) . . . . ?
C14 C21 C22 C23 179.1(6) . . . . ?
C14 C21 C26 C25 179.7(6) . . . . ?
C15 N11 N12 Mn2 -168.2(3) . . . . ?
C15 N11 N12 C13 0.9(5) . . . . ?
C15 C14 C21 C22 -44.7(9) . . . . ?
C15 C14 C21 C26 133.9(6) . . . . ?
C16 C13 C14 C15 -178.7(6) . . . . ?
C16 C13 C14 C21 3.5(9) . . . . ?
C21 C14 C15 N11 178.2(5) . . . . ?
C21 C14 C15 C17 -2.7(10) . . . . ?
C21 C22 C23 C24 -1.2(11) . . . . ?
C22 C21 C26 C25 -1.6(9) . . . . ?
C22 C23 C24 C25 3.2(10) . . . . ?
C22 C23 C24 C27 -178.4(6) . . . . ?
C23 C24 C25 C26 -4.4(9) . . . . ?
C23 C24 C27 O28 22.9(8) . . . . ?
C23 C24 C27 O29 -156.5(6) . . . . ?
C24 C25 C26 C21 3.6(9) . . . . ?
C24 C27 O28 Mn2 167.8(3) . . . 1_556 ?
C24 C27 O29 Mn1 -174.4(4) . . . 1_556 ?
C25 C24 C27 O28 -158.7(5) . . . . ?
C25 C24 C27 O29 21.8(8) . . . . ?
C26 C21 C22 C23 0.4(10) . . . . ?
C27 C24 C25 C26 177.2(5) . . . . ?
O28 C27 O29 Mn1 6.2(10) . . . 1_556 ?
O29 C27 O28 Mn2 -12.8(8) . . . 1_556 ?
N31 N32 C33 C34 1.0(5) . . . . ?
N31 N32 C33 C36 -178.1(5) . . . . ?
N32 C1 N11 N12 -70.9(5) . . . . ?
N32 C1 N11 C15 109.0(5) . . . . ?
N32 N31 C35 C34 1.3(5) . . . . ?
N32 N31 C35 C37 179.5(5) . . . . ?
N32 C33 C34 C35 -0.2(6) . . . . ?
N32 C33 C34 C41 -179.4(5) . . . . ?
C33 C34 C35 N31 -0.7(6) . . . . ?
C33 C34 C35 C37 -178.7(6) . . . . ?
C33 C34 C41 C42 131.1(6) . . . . ?
C33 C34 C41 C46 -50.7(9) . . . . ?
C34 C41 C42 C43 177.0(5) . . . . ?
C34 C41 C46 C45 -176.9(6) . . . . ?
C35 N31 N32 C1 -171.2(4) . . . . ?
C35 N31 N32 C33 -1.5(5) . . . . ?
C35 C34 C41 C42 -48.0(8) . . . . ?
C35 C34 C41 C46 130.2(7) . . . . ?
C36 C33 C34 C35 178.9(5) . . . . ?
C36 C33 C34 C41 -0.4(10) . . . . ?
C41 C34 C35 N31 178.5(5) . . . . ?
C41 C34 C35 C37 0.6(10) . . . . ?
C41 C42 C43 C44 -2.7(9) . . . . ?
C42 C41 C46 C45 1.3(10) . . . . ?
C42 C43 C44 C45 6.6(9) . . . . ?
C42 C43 C44 C47 -173.6(5) . . . . ?
C43 C44 C45 C46 -6.6(10) . . . . ?
C43 C44 C47 Mn2 -39(2) . . . 1_655 ?
C43 C44 C47 O48 7.8(7) . . . . ?
C43 C44 C47 O49 -172.0(5) . . . . ?
C44 C45 C46 C41 2.5(10) . . . . ?
C44 C47 O48 Mn1 65.4(6) . . . 1_655 ?
C44 C47 O48 Mn2 -170.8(4) . . . 1_655 ?
C44 C47 O49 Mn2 171.7(4) . . . 1_655 ?
C45 C44 C47 Mn2 140.9(18) . . . 1_655 ?
C45 C44 C47 O48 -172.5(5) . . . . ?
C45 C44 C47 O49 7.8(8) . . . . ?
C46 C41 C42 C43 -1.2(9) . . . . ?
C47 C44 C45 C46 173.6(6) . . . . ?
O48 C47 O49 Mn2 -8.0(4) . . . 1_655 ?
O49 C47 O48 Mn1 -114.8(4) . . . 1_655 ?
O49 C47 O48 Mn2 8.9(4) . . . 1_655 ?
C51 N62 C63 C64 -178.0(7) . . . . ?
C51 N62 C63 C66 -4.8(10) . . . . ?
N61 N62 C63 C64 1.3(8) . . . . ?
N61 N62 C63 C66 174.5(6) . . . . ?
N62 C51 N62 N61 -67.3(12) 4 . . . ?
N62 C51 N62 C63 111.9(10) 4 . . . ?
N62 N61 C65 C64 -1.6(10) . . . . ?
N62 N61 C65 C67 -176.5(8) . . . . ?
N62 C63 C64 C65 -2.1(8) . . . . ?
N62 C63 C64 C71 175.1(6) . . . . ?
C63 C64 C65 N61 2.3(10) . . . . ?
C63 C64 C65 C67 177.0(8) . . . . ?
C63 C64 C71 C72 83.0(10) . . . . ?
C63 C64 C71 C76 -96.1(13) . . . . ?
C64 C71 C72 C73 173.0(8) . . . . ?
C64 C71 C76 C75 -177.7(13) . . . . ?
C65 N61 N62 C51 179.6(7) . . . . ?
C65 N61 N62 C63 0.2(8) . . . . ?
C65 C64 C71 C72 -100.6(10) . . . . ?
C65 C64 C71 C76 80.4(14) . . . . ?
C66 C63 C64 C65 -175.0(6) . . . . ?
C66 C63 C64 C71 2.1(11) . . . . ?
C71 C64 C65 N61 -174.9(7) . . . . ?
C71 C64 C65 C67 -0.2(14) . . . . ?
C71 C72 C73 C74 7.2(10) . . . . ?
C72 C71 C76 C75 3(2) . . . . ?
C72 C73 C74 C75 -0.8(13) . . . . ?
C72 C73 C74 C77 -173.5(6) . . . . ?
C73 C74 C75 C76 -4.1(19) . . . . ?
C73 C74 C77 O78 13.6(8) . . . . ?
C73 C74 C77 O79 -166.9(6) . . . . ?
C74 C75 C76 C71 3(3) . . . . ?
C74 C77 O78 Mn2 -176.1(3) . . . . ?
C74 C77 O79 Mn1 165.8(5) . . . . ?
C75 C74 C77 O78 -158.7(9) . . . . ?
C75 C74 C77 O79 20.7(11) . . . . ?
C76 C71 C72 C73 -7.9(12) . . . . ?
C77 C74 C75 C76 168.8(12) . . . . ?
O78 C77 O79 Mn1 -14.8(9) . . . . ?
O79 C77 O78 Mn2 4.5(7) . . . . ?
O81 C82 C83 C84 33.0(10) . . . . ?
C82 O81 C85 C84 -6.7(9) . . . . ?
C82 C83 C84 C85 -38.2(9) . . . . ?
C83 C84 C85 O81 27.0(9) . . . . ?
C85 O81 C82 C83 -15.0(10) . . . . ?
Mn3B N61 N62 C51 16.2(10) . . . . ?
Mn3B N61 N62 C63 -163.3(5) . . . . ?
Mn3B N61 C65 C64 162.7(6) . . . . ?
Mn3B N61 C65 C67 -12.2(12) . . . . ?
Mn3B O2 C3 C4 145.6(10) . . . . ?
Mn3B O2 C6 C5 -171.1(9) . . . . ?
O2 C3 C4 C5 30.5 . . . . ?
C3 O2 C6 C5 -12.1 . . . . ?
C3 C4 C5 C6 -36.3 . . . . ?
C4 C5 C6 O2 30.6 . . . . ?
C6 O2 C3 C4 -11.9 . . . . ?

loop_
_smtbx_masks_void_nr
_smtbx_masks_void_average_x
_smtbx_masks_void_average_y
_smtbx_masks_void_average_z
_smtbx_masks_void_volume
_smtbx_masks_void_count_electrons
_smtbx_masks_void_content
1 0.353 0.250 -0.181 567.4 140.1 '3.5 THF'
2 -0.353 0.750 -0.018 567.4 140.8 '3.5 THF'
